data_2207909
loop_
_publ_author_name
'Jing-Feng Zhang'
'Xin-Hua Li'

_publ_section_title
;
 Bis(imidazolium)
 di-\m-pyrazole-3,5-dicarboxylato(3--)-bis[diaquazinc(II)]
;
_journal_coeditor_code SU6256
_journal_issue 1
_journal_name_full 'Acta Crystallographica Section E'
_journal_page_first m125
_journal_page_last m127
_journal_paper_doi 10.1107/S1600536805041437
_journal_volume 62
_journal_year 2006
_chemical_formula_iupac '(C3 H5 N2)2 [Zn2 (C5 H N2 O4)2 (H2 O)4]'
_chemical_formula_moiety '2C3 H5 N2 +, C10 H10 N4 O12 Zn2 2-'
_chemical_formula_sum 'C16 H20 N8 O12 Zn2'
_chemical_formula_weight 647.18
_chemical_name_systematic
;
Bis(imidazolium)
di-\m-pyrazole-3,5-dicarboxylato(3-)-bis[diaquazinc(II)]
;
_space_group_IT_number 2
_symmetry_cell_setting triclinic
_symmetry_space_group_name_Hall '-P 1'
_symmetry_space_group_name_H-M 'P -1'
_atom_sites_solution_hydrogens geom
_atom_sites_solution_primary direct
_atom_sites_solution_secondary difmap
_audit_creation_method SHELXL-97
_cell_angle_alpha 94.6210(10)
_cell_angle_beta 110.4960(10)
_cell_angle_gamma 109.4770(10)
_cell_formula_units_Z 1
_cell_length_a 7.3068(6)
_cell_length_b 9.2879(7)
_cell_length_c 9.7233(8)
_cell_measurement_reflns_used 328
_cell_measurement_temperature 298(2)
_cell_measurement_theta_max 25.10
_cell_measurement_theta_min 2.29
_cell_volume 568.00(8)
_computing_cell_refinement 'SAINT (Bruker, 2002)'
_computing_data_collection 'SMART (Bruker, 2002)'
_computing_data_reduction SAINT
_computing_molecular_graphics 'XP (Bruker, 2002)'
_computing_publication_material SHELXL97
_computing_structure_refinement 'SHELXL97 (Sheldrick, 1997)'
_computing_structure_solution 'SHELXS97 (Sheldrick, 1997)'
_diffrn_ambient_temperature 298(2)
_diffrn_measured_fraction_theta_full 0.984
_diffrn_measured_fraction_theta_max 0.984
_diffrn_measurement_device_type 'Bruker APEX area-detector'
_diffrn_measurement_method '\f and \w'
_diffrn_radiation_monochromator graphite
_diffrn_radiation_source 'fine-focus sealed tube'
_diffrn_radiation_type MoK\a
_diffrn_radiation_wavelength 0.71073
_diffrn_reflns_av_R_equivalents 0.0121
_diffrn_reflns_av_sigmaI/netI 0.0285
_diffrn_reflns_limit_h_max 8
_diffrn_reflns_limit_h_min -5
_diffrn_reflns_limit_k_max 11
_diffrn_reflns_limit_k_min -11
_diffrn_reflns_limit_l_max 10
_diffrn_reflns_limit_l_min -11
_diffrn_reflns_number 3010
_diffrn_reflns_theta_full 25.10
_diffrn_reflns_theta_max 25.10
_diffrn_reflns_theta_min 2.29
_diffrn_standards_decay_% 0
_diffrn_standards_number 0
_exptl_absorpt_coefficient_mu 2.194
_exptl_absorpt_correction_T_max 0.80
_exptl_absorpt_correction_T_min 0.60
_exptl_absorpt_correction_type multi-scan
_exptl_absorpt_process_details '(SADABS; Bruker, 2002)'
_exptl_crystal_colour colorless
_exptl_crystal_density_diffrn 1.892
_exptl_crystal_density_method 'not measured'
_exptl_crystal_description prism
_exptl_crystal_F_000 328
_exptl_crystal_size_max 0.34
_exptl_crystal_size_mid 0.20
_exptl_crystal_size_min 0.10
_refine_diff_density_max 0.362
_refine_diff_density_min -0.358
_refine_ls_extinction_method none
_refine_ls_goodness_of_fit_ref 1.061
_refine_ls_hydrogen_treatment constr
_refine_ls_matrix_type full
_refine_ls_number_parameters 174
_refine_ls_number_reflns 2000
_refine_ls_number_restraints 0
_refine_ls_restrained_S_all 1.061
_refine_ls_R_factor_all 0.0280
_refine_ls_R_factor_gt 0.0273
_refine_ls_shift/su_max 0.001
_refine_ls_shift/su_mean 0.000
_refine_ls_structure_factor_coef Fsqd
_refine_ls_weighting_details 'calc w=1/[\s^2^(Fo^2^)+(0.0312P)^2^+0.6561P] where P=(Fo^2^+2Fc^2^)/3'
_refine_ls_weighting_scheme calc
_refine_ls_wR_factor_gt 0.0708
_refine_ls_wR_factor_ref 0.0713
_reflns_number_gt 1945
_reflns_number_total 2000
_reflns_threshold_expression I>2\s(I)
_cod_data_source_file su6256.cif
_cod_data_source_block I
_cod_database_code 2207909
_cod_database_fobs_code 2207909

loop_
_symmetry_equiv_pos_as_xyz
'x, y, z'
'-x, -y, -z'

loop_
_atom_site_label
_atom_site_fract_x
_atom_site_fract_y
_atom_site_fract_z
_atom_site_U_iso_or_equiv
_atom_site_adp_type
_atom_site_calc_flag
_atom_site_refinement_flags
_atom_site_occupancy
_atom_site_type_symbol
O5 0.7296(3) 0.1786(2) 0.5571(3) 0.0503(6) Uani d . 1 O
H5A 0.7562 0.1079 0.5233 0.076 Uiso calc R 1 H
H5B 0.6391 0.1870 0.5849 0.076 Uiso d R 1 H
O6 1.2673(3) 0.5181(2) 0.8414(2) 0.0305(4) Uani d . 1 O
H6A 1.3718 0.5095 0.8340 0.046 Uiso calc R 1 H
H6B 1.2567 0.4953 0.9188 0.046 Uiso d R 1 H
Zn1 0.99994(4) 0.37397(3) 0.65831(3) 0.02091(12) Uani d . 1 Zn
O1 0.6613(3) 0.5293(2) 0.8800(2) 0.0326(4) Uani d . 1 O
O2 0.8408(3) 0.3972(2) 0.8244(2) 0.0269(4) Uani d . 1 O
O3 0.6304(3) 0.8950(2) 0.3948(2) 0.0321(4) Uani d . 1 O
O4 0.8379(3) 0.8161(2) 0.3126(2) 0.0359(5) Uani d . 1 O
N1 0.8712(3) 0.5371(2) 0.6020(2) 0.0204(4) Uani d . 1 N
N2 0.8706(3) 0.6225(2) 0.4969(2) 0.0213(4) Uani d . 1 N
C1 0.7516(4) 0.4934(3) 0.8024(3) 0.0218(5) Uani d . 1 C
C2 0.7615(4) 0.5722(3) 0.6763(3) 0.0196(5) Uani d . 1 C
C3 0.6856(4) 0.6819(3) 0.6175(3) 0.0219(5) Uani d . 1 C
H3A 0.6045 0.7261 0.6470 0.026 Uiso calc R 1 H
C4 0.7585(4) 0.7104(3) 0.5047(3) 0.0203(5) Uani d . 1 C
C5 0.7401(4) 0.8158(3) 0.3966(3) 0.0236(5) Uani d . 1 C
N4 0.7717(4) 0.1548(3) -0.0354(3) 0.0382(6) Uani d . 1 N
H4 0.7807 0.2415 -0.0634 0.046 Uiso calc R 1 H
C7 0.7393(5) 0.0190(4) -0.1234(4) 0.0441(8) Uani d . 1 C
H7 0.7242 0.0038 -0.2231 0.053 Uiso calc R 1 H
C6 0.7332(5) -0.0884(4) -0.0393(4) 0.0414(7) Uani d . 1 C
H6 0.7121 -0.1922 -0.0695 0.050 Uiso calc R 1 H
N3 0.7637(4) -0.0165(3) 0.0986(3) 0.0373(6) Uani d . 1 N
H3B 0.7674 -0.0599 0.1738 0.045 Uiso calc R 1 H
C8 0.7869(5) 0.1315(4) 0.0989(4) 0.0378(7) Uani d . 1 C
H8 0.8100 0.2055 0.1799 0.045 Uiso calc R 1 H

loop_
_atom_site_aniso_label
_atom_site_aniso_U_11
_atom_site_aniso_U_22
_atom_site_aniso_U_33
_atom_site_aniso_U_12
_atom_site_aniso_U_13
_atom_site_aniso_U_23
O5 0.0339(11) 0.0302(11) 0.0842(18) 0.0041(9) 0.0341(12) -0.0129(11)
O6 0.0271(9) 0.0491(12) 0.0227(9) 0.0193(9) 0.0132(8) 0.0126(8)
Zn1 0.02608(18) 0.02330(18) 0.02174(17) 0.01282(13) 0.01484(13) 0.01018(12)
O1 0.0347(10) 0.0564(13) 0.0243(9) 0.0263(10) 0.0210(8) 0.0204(9)
O2 0.0336(10) 0.0270(9) 0.0294(10) 0.0158(8) 0.0173(8) 0.0155(8)
O3 0.0343(10) 0.0269(10) 0.0415(11) 0.0186(8) 0.0147(9) 0.0136(8)
O4 0.0425(11) 0.0472(12) 0.0375(11) 0.0251(10) 0.0270(9) 0.0277(10)
N1 0.0266(11) 0.0243(11) 0.0185(10) 0.0140(9) 0.0131(8) 0.0099(8)
N2 0.0279(11) 0.0254(11) 0.0216(10) 0.0153(9) 0.0162(9) 0.0117(9)
C1 0.0187(12) 0.0266(13) 0.0190(12) 0.0068(10) 0.0079(10) 0.0074(10)
C2 0.0203(11) 0.0227(12) 0.0189(11) 0.0093(10) 0.0102(9) 0.0062(9)
C3 0.0246(12) 0.0265(13) 0.0223(12) 0.0145(10) 0.0135(10) 0.0066(10)
C4 0.0224(12) 0.0220(12) 0.0215(12) 0.0122(10) 0.0105(10) 0.0072(10)
C5 0.0255(12) 0.0224(12) 0.0236(13) 0.0092(10) 0.0098(10) 0.0091(10)
N4 0.0413(14) 0.0329(13) 0.0475(15) 0.0169(11) 0.0198(12) 0.0257(12)
C7 0.056(2) 0.0475(19) 0.0365(17) 0.0252(16) 0.0203(15) 0.0192(14)
C6 0.0504(19) 0.0343(16) 0.0414(17) 0.0176(14) 0.0179(15) 0.0153(13)
N3 0.0394(14) 0.0366(14) 0.0355(13) 0.0107(11) 0.0151(11) 0.0230(11)
C8 0.0373(16) 0.0328(15) 0.0412(17) 0.0092(13) 0.0167(13) 0.0124(13)

loop_
_atom_type_symbol
_atom_type_description
_atom_type_scat_dispersion_real
_atom_type_scat_dispersion_imag
_atom_type_scat_source
C C 0.0033 0.0016 'International Tables Vol C Tables 4.2.6.8 and 6.1.1.4'
H H 0.0000 0.0000 'International Tables Vol C Tables 4.2.6.8 and 6.1.1.4'
N N 0.0061 0.0033 'International Tables Vol C Tables 4.2.6.8 and 6.1.1.4'
O O 0.0106 0.0060 'International Tables Vol C Tables 4.2.6.8 and 6.1.1.4'
Zn Zn 0.2839 1.4301 'International Tables Vol C Tables 4.2.6.8 and 6.1.1.4'

loop_
_geom_angle_atom_site_label_1
_geom_angle_atom_site_label_2
_geom_angle_atom_site_label_3
_geom_angle_site_symmetry_1
_geom_angle_site_symmetry_3
_geom_angle
_geom_angle_publ_flag
Zn1 O5 H5A . . 109.5 ?
Zn1 O5 H5B . . 109.4 ?
H5A O5 H5B . . 137.6 ?
Zn1 O6 H6A . . 109.5 ?
Zn1 O6 H6B . . 109.4 ?
H6A O6 H6B . . 111.3 ?
O5 Zn1 N2 . 2_766 100.92(9) yes
O5 Zn1 N1 . . 98.09(9) yes
N2 Zn1 N1 2_766 . 98.40(8) yes
O5 Zn1 O6 . . 152.74(10) yes
N2 Zn1 O6 2_766 . 98.75(8) yes
N1 Zn1 O6 . . 97.50(8) yes
O5 Zn1 O2 . . 81.20(8) yes
N2 Zn1 O2 2_766 . 172.42(7) yes
N1 Zn1 O2 . . 74.05(7) yes
O6 Zn1 O2 . . 81.77(7) yes
O5 Zn1 O4 . 2_766 82.47(8) yes
N2 Zn1 O4 2_766 2_766 72.32(7) yes
N1 Zn1 O4 . 2_766 170.59(7) yes
O6 Zn1 O4 . 2_766 85.75(7) yes
O2 Zn1 O4 . 2_766 115.24(6) yes
C1 O2 Zn1 . . 113.43(15) ?
C5 O4 Zn1 . 2_766 112.83(16) ?
N2 N1 C2 . . 108.36(19) ?
N2 N1 Zn1 . . 131.92(15) yes
C2 N1 Zn1 . . 119.72(16) ?
N1 N2 C4 . . 108.03(19) ?
N1 N2 Zn1 . 2_766 129.68(15) yes
C4 N2 Zn1 . 2_766 122.26(16) ?
O1 C1 O2 . . 125.2(2) ?
O1 C1 C2 . . 118.5(2) ?
O2 C1 C2 . . 116.3(2) ?
N1 C2 C3 . . 109.8(2) ?
N1 C2 C1 . . 116.4(2) ?
C3 C2 C1 . . 133.8(2) ?
C4 C3 C2 . . 104.0(2) ?
C4 C3 H3A . . 128.0 ?
C2 C3 H3A . . 128.0 ?
N2 C4 C3 . . 109.8(2) ?
N2 C4 C5 . . 116.4(2) ?
C3 C4 C5 . . 133.7(2) ?
O3 C5 O4 . . 125.1(2) ?
O3 C5 C4 . . 119.0(2) ?
O4 C5 C4 . . 115.9(2) ?
C8 N4 C7 . . 108.9(3) ?
C8 N4 H4 . . 125.6 ?
C7 N4 H4 . . 125.6 ?
C6 C7 N4 . . 107.2(3) ?
C6 C7 H7 . . 126.4 ?
N4 C7 H7 . . 126.4 ?
C7 C6 N3 . . 106.8(3) ?
C7 C6 H6 . . 126.6 ?
N3 C6 H6 . . 126.6 ?
C8 N3 C6 . . 109.2(3) ?
C8 N3 H3B . . 125.4 ?
C6 N3 H3B . . 125.4 ?
N4 C8 N3 . . 107.9(3) ?
N4 C8 H8 . . 126.0 ?
N3 C8 H8 . . 126.0 ?

loop_
_geom_bond_atom_site_label_1
_geom_bond_atom_site_label_2
_geom_bond_site_symmetry_2
_geom_bond_distance
_geom_bond_publ_flag
O5 Zn1 . 2.031(2) yes
O5 H5A . 0.8200 ?
O5 H5B . 0.8201 ?
O6 Zn1 . 2.0528(18) yes
O6 H6A . 0.8200 ?
O6 H6B . 0.8204 ?
Zn1 N2 2_766 2.040(2) yes
Zn1 N1 . 2.050(2) yes
Zn1 O2 . 2.3303(18) yes
Zn1 O4 2_766 2.417(2) yes
O1 C1 . 1.254(3) ?
O2 C1 . 1.261(3) ?
O3 C5 . 1.253(3) ?
O4 C5 . 1.259(3) ?
O4 Zn1 2_766 2.417(2) ?
N1 N2 . 1.343(3) ?
N1 C2 . 1.346(3) ?
N2 C4 . 1.350(3) ?
N2 Zn1 2_766 2.040(2) ?
C1 C2 . 1.488(3) ?
C2 C3 . 1.386(3) ?
C3 C4 . 1.385(3) ?
C3 H3A . 0.9300 ?
C4 C5 . 1.495(3) ?
N4 C8 . 1.313(4) ?
N4 C7 . 1.366(4) ?
N4 H4 . 0.8600 ?
C7 C6 . 1.339(4) ?
C7 H7 . 0.9300 ?
C6 N3 . 1.356(4) ?
C6 H6 . 0.9300 ?
N3 C8 . 1.327(4) ?
N3 H3B . 0.8600 ?
C8 H8 . 0.9300 ?

loop_
_geom_hbond_atom_site_label_D
_geom_hbond_atom_site_label_H
_geom_hbond_atom_site_label_A
_geom_hbond_site_symmetry_A
_geom_hbond_distance_DH
_geom_hbond_distance_HA
_geom_hbond_distance_DA
_geom_hbond_angle_DHA
O5 H5A O3 1_545 0.82 1.98 2.685(3) 145
O5 H5B O3 2_666 0.82 1.95 2.706(3) 153
O6 H6A O1 1_655 0.82 1.94 2.734(3) 162
O6 H6B O1 2_767 0.82 1.89 2.676(2) 159
N4 H4 O2 1_554 0.86 1.91 2.721(3) 157
N3 H3B O4 1_545 0.86 1.89 2.709(3) 159

loop_
_geom_torsion_atom_site_label_1
_geom_torsion_atom_site_label_2
_geom_torsion_atom_site_label_3
_geom_torsion_atom_site_label_4
_geom_torsion_site_symmetry_1
_geom_torsion_site_symmetry_4
_geom_torsion
O5 Zn1 O2 C1 . . -100.34(18)
N1 Zn1 O2 C1 . . 0.75(16)
O6 Zn1 O2 C1 . . 101.03(17)
O4 Zn1 O2 C1 2_766 . -177.65(16)
O5 Zn1 N1 N2 . . -102.7(2)
N2 Zn1 N1 N2 2_766 . -0.4(3)
O6 Zn1 N1 N2 . . 99.7(2)
O2 Zn1 N1 N2 . . 178.9(2)
O5 Zn1 N1 C2 . . 76.30(19)
N2 Zn1 N1 C2 2_766 . 178.68(18)
O6 Zn1 N1 C2 . . -81.27(19)
O2 Zn1 N1 C2 . . -2.09(17)
C2 N1 N2 C4 . . -0.5(3)
Zn1 N1 N2 C4 . . 178.62(17)
C2 N1 N2 Zn1 . 2_766 -178.66(17)
Zn1 N1 N2 Zn1 . 2_766 0.5(3)
Zn1 O2 C1 O1 . . -177.7(2)
Zn1 O2 C1 C2 . . 0.5(3)
N2 N1 C2 C3 . . 0.6(3)
Zn1 N1 C2 C3 . . -178.64(16)
N2 N1 C2 C1 . . -177.6(2)
Zn1 N1 C2 C1 . . 3.1(3)
O1 C1 C2 N1 . . 176.0(2)
O2 C1 C2 N1 . . -2.3(3)
O1 C1 C2 C3 . . -1.6(4)
O2 C1 C2 C3 . . 180.0(3)
N1 C2 C3 C4 . . -0.5(3)
C1 C2 C3 C4 . . 177.3(3)
N1 N2 C4 C3 . . 0.2(3)
Zn1 N2 C4 C3 2_766 . 178.54(16)
N1 N2 C4 C5 . . 179.6(2)
Zn1 N2 C4 C5 2_766 . -2.1(3)
C2 C3 C4 N2 . . 0.1(3)
C2 C3 C4 C5 . . -179.1(3)
Zn1 O4 C5 O3 2_766 . -174.6(2)
Zn1 O4 C5 C4 2_766 . 4.9(3)
N2 C4 C5 O3 . . 177.0(2)
C3 C4 C5 O3 . . -3.8(4)
N2 C4 C5 O4 . . -2.5(3)
C3 C4 C5 O4 . . 176.7(3)
C8 N4 C7 C6 . . 0.6(4)
N4 C7 C6 N3 . . -0.5(4)
C7 C6 N3 C8 . . 0.3(4)
C7 N4 C8 N3 . . -0.4(4)
C6 N3 C8 N4 . . 0.0(4)
